data_4036368
loop_
_publ_author_name
'Yin, Chengkai'
'Lin, Lili'
'Zhang, Dong'
'Feng, Juhua'
'Liu, Xiaohua'
'Feng, Xiaoming'

_publ_section_title
;
 Asymmetric [3 + 2] Cycloaddition of Methyleneindolinones with N,N'-Cyclic
 Azomethine Imines Catalyzed by a N,N'-Dioxide-Mg(OTf)2 Complex.
;
_journal_issue 19
_journal_name_full 'The Journal of organic chemistry'
_journal_page_first 9691
_journal_page_last 9699
_journal_paper_doi 10.1021/acs.joc.5b01760
_journal_volume 80
_journal_year 2015
_chemical_absolute_configuration rmad
_chemical_formula_moiety 'C27 H30 N3 O7'
_chemical_formula_sum 'C27 H30 N3 O7'
_chemical_formula_weight 508.54
_space_group_crystal_system orthorhombic
_space_group_IT_number 19
_space_group_name_Hall 'P 2ac 2ab'
_space_group_name_H-M_alt 'P 21 21 21'
_atom_sites_solution_hydrogens geom
_atom_sites_solution_primary iterative
_audit_creation_date 2014-10-31
_audit_creation_method
;
Olex2 1.2
(compiled 2014.09.19 svn.r3010 for OlexSys, GUI svn.r4874)
;
_cell_angle_alpha 90
_cell_angle_beta 90
_cell_angle_gamma 90
_cell_formula_units_Z 4
_cell_length_a 9.5880(3)
_cell_length_b 12.7740(3)
_cell_length_c 21.6395(7)
_cell_measurement_reflns_used 7654
_cell_measurement_temperature 293
_cell_measurement_theta_max 72.5500
_cell_measurement_theta_min 4.0310
_cell_volume 2650.34(13)
_computing_cell_refinement
;
CrysAlisPro, Agilent Technologies,
Version 1.171.37.33 (release 27-03-2014 CrysAlis171 .NET)
(compiled Mar 27 2014,17:12:48)
;
_computing_data_collection
;
CrysAlisPro, Agilent Technologies,
Version 1.171.37.33 (release 27-03-2014 CrysAlis171 .NET)
(compiled Mar 27 2014,17:12:48)
;
_computing_data_reduction
;
CrysAlisPro, Agilent Technologies,
Version 1.171.37.33 (release 27-03-2014 CrysAlis171 .NET)
(compiled Mar 27 2014,17:12:48)
;
_computing_molecular_graphics 'Olex2 (Dolomanov et al., 2009)'
_computing_publication_material 'Olex2 (Dolomanov et al., 2009)'
_computing_structure_refinement 'ShelXL (Sheldrick, 2008)'
_computing_structure_solution 'olex2.solve (Bourhis et al., 2013)'
_diffrn_ambient_temperature 293
_diffrn_detector 'CCD plate'
_diffrn_detector_area_resol_mean 15.9595
_diffrn_detector_type EosS2
_diffrn_measured_fraction_theta_full 0.986
_diffrn_measured_fraction_theta_max 0.999
_diffrn_measurement_details
;
#__ type_ start__ end____ width___ exp.time_
  1 omega    9.00  104.00   1.0000    1.0000
omega____ theta____ kappa____ phi______ frames
    -       36.1671   77.0000   90.0000 95

#__ type_ start__ end____ width___ exp.time_
  2 omega  -31.00   53.00   1.0000    1.0000
omega____ theta____ kappa____ phi______ frames
    -       36.1671  -57.0000   90.0000 84

#__ type_ start__ end____ width___ exp.time_
  3 omega   17.00  105.00   1.0000    1.0000
omega____ theta____ kappa____ phi______ frames
    -       36.1671   38.0000 -120.0000 88

#__ type_ start__ end____ width___ exp.time_
  4 omega  -31.00   63.00   1.0000    1.0000
omega____ theta____ kappa____ phi______ frames
    -       36.1671  -77.0000  -90.0000 94

#__ type_ start__ end____ width___ exp.time_
  5 omega   23.00   90.00   1.0000    1.0000
omega____ theta____ kappa____ phi______ frames
    -       36.1671 -125.0000   30.0000 67

#__ type_ start__ end____ width___ exp.time_
  6 omega   38.00   91.00   1.0000    2.2400
omega____ theta____ kappa____ phi______ frames
    -      108.0000  -30.0000  -90.0000 53

#__ type_ start__ end____ width___ exp.time_
  7 omega   39.00  177.00   1.0000    2.2400
omega____ theta____ kappa____ phi______ frames
    -      108.0000    0.0000  -90.0000 138

#__ type_ start__ end____ width___ exp.time_
  8 omega   38.00   91.00   1.0000    2.2400
omega____ theta____ kappa____ phi______ frames
    -      108.0000  -30.0000 -180.0000 53

#__ type_ start__ end____ width___ exp.time_
  9 omega   90.00  175.00   1.0000    2.2400
omega____ theta____ kappa____ phi______ frames
    -      108.0000   61.0000  -60.0000 85

#__ type_ start__ end____ width___ exp.time_
 10 omega   40.00   98.00   1.0000    2.2400
omega____ theta____ kappa____ phi______ frames
    -      108.0000  -45.0000    0.0000 58

#__ type_ start__ end____ width___ exp.time_
 11 omega   40.00   98.00   1.0000    2.2400
omega____ theta____ kappa____ phi______ frames
    -      108.0000  -45.0000  150.0000 58

#__ type_ start__ end____ width___ exp.time_
 12 omega   38.00   91.00   1.0000    2.2400
omega____ theta____ kappa____ phi______ frames
    -      108.0000  -30.0000  -60.0000 53

#__ type_ start__ end____ width___ exp.time_
 13 omega   38.00   91.00   1.0000    2.2400
omega____ theta____ kappa____ phi______ frames
    -      108.0000  -30.0000  120.0000 53

#__ type_ start__ end____ width___ exp.time_
 14 omega  -31.00   63.00   1.0000    1.0000
omega____ theta____ kappa____ phi______ frames
    -       36.1671  -77.0000 -150.0000 94

#__ type_ start__ end____ width___ exp.time_
 15 omega    9.00  104.00   1.0000    1.0000
omega____ theta____ kappa____ phi______ frames
    -       36.1671   77.0000 -120.0000 95

#__ type_ start__ end____ width___ exp.time_
 16 omega  -35.00   -1.00   1.0000    1.0000
omega____ theta____ kappa____ phi______ frames
    -       36.1671  -19.0000  -60.0000 34

#__ type_ start__ end____ width___ exp.time_
 17 omega    9.00  104.00   1.0000    1.0000
omega____ theta____ kappa____ phi______ frames
    -       36.1671   77.0000  -30.0000 95
;
_diffrn_measurement_device 'four-circle diffractometer'
_diffrn_measurement_device_type 'New Gemini, Dual, Cu at zero, EosS2'
_diffrn_measurement_method '\w scans'
_diffrn_orient_matrix_UB_11 -0.1050004000
_diffrn_orient_matrix_UB_12 0.0516539000
_diffrn_orient_matrix_UB_13 0.0443779000
_diffrn_orient_matrix_UB_21 -0.0384171000
_diffrn_orient_matrix_UB_22 -0.1083863000
_diffrn_orient_matrix_UB_23 0.0261654000
_diffrn_orient_matrix_UB_31 0.1154085000
_diffrn_orient_matrix_UB_32 0.0109641000
_diffrn_orient_matrix_UB_33 0.0491600000
_diffrn_radiation_monochromator graphite
_diffrn_radiation_probe x-ray
_diffrn_radiation_type CuK\a
_diffrn_radiation_wavelength 1.54184
_diffrn_reflns_av_R_equivalents 0.0293
_diffrn_reflns_av_unetI/netI 0.0238
_diffrn_reflns_Laue_measured_fraction_full 0.986
_diffrn_reflns_Laue_measured_fraction_max 0.999
_diffrn_reflns_limit_h_max 11
_diffrn_reflns_limit_h_min -9
_diffrn_reflns_limit_k_max 14
_diffrn_reflns_limit_k_min -15
_diffrn_reflns_limit_l_max 25
_diffrn_reflns_limit_l_min -17
_diffrn_reflns_number 14623
_diffrn_reflns_point_group_measured_fraction_full 0.987
_diffrn_reflns_point_group_measured_fraction_max 0.999
_diffrn_reflns_theta_full 67.684
_diffrn_reflns_theta_max 67.075
_diffrn_reflns_theta_min 5.358
_diffrn_source 'Enhance (Cu) X-ray Source'
_exptl_absorpt_coefficient_mu 0.769
_exptl_absorpt_correction_T_max 1.00000
_exptl_absorpt_correction_T_min 0.60069
_exptl_absorpt_correction_type multi-scan
_exptl_absorpt_process_details
;
CrysAlisPro, Agilent Technologies,
Version 1.171.37.33 (release 27-03-2014 CrysAlis171 .NET)
(compiled Mar 27 2014,17:12:48)
Empirical absorption correction using spherical harmonics,
 implemented in SCALE3 ABSPACK scaling algorithm.
;
_exptl_crystal_colour 'clear light colourless'
_exptl_crystal_colour_lustre clear
_exptl_crystal_colour_modifier light
_exptl_crystal_colour_primary colourless
_exptl_crystal_density_diffrn 1.274
_exptl_crystal_description
;
;
_exptl_crystal_F_000 1076
_exptl_crystal_size_max 0.8
_exptl_crystal_size_mid 0.5
_exptl_crystal_size_min 0.3
_refine_diff_density_max 0.177
_refine_diff_density_min -0.326
_refine_diff_density_rms 0.066
_refine_ls_abs_structure_details
;
 Flack x determined using 1881 quotients [(I+)-(I-)]/[(I+)+(I-)]
 (Parsons, Flack and Wagner, Acta Cryst. B69 (2013) 249-259).
;
_refine_ls_abs_structure_Flack -0.04(9)
_refine_ls_extinction_method none
_refine_ls_goodness_of_fit_ref 1.131
_refine_ls_hydrogen_treatment constr
_refine_ls_matrix_type full
_refine_ls_number_parameters 339
_refine_ls_number_reflns 4727
_refine_ls_number_restraints 0
_refine_ls_restrained_S_all 1.131
_refine_ls_R_factor_all 0.0531
_refine_ls_R_factor_gt 0.0513
_refine_ls_shift/su_max 0.000
_refine_ls_shift/su_mean 0.000
_refine_ls_structure_factor_coef Fsqd
_refine_ls_weighting_details 'w=1/[\s^2^(Fo^2^)+(0.1000P)^2^] where P=(Fo^2^+2Fc^2^)/3'
_refine_ls_weighting_scheme calc
_refine_ls_wR_factor_gt 0.1366
_refine_ls_wR_factor_ref 0.1405
_reflns_Friedel_coverage 0.758
_reflns_Friedel_fraction_full 0.987
_reflns_Friedel_fraction_max 1.000
_reflns_number_gt 4506
_reflns_number_total 4727
_reflns_threshold_expression 'I > 2\s(I)'
_cod_data_source_file jo5b01760_si_002.cif
_cod_data_source_block fxm-acn-151b
_cod_original_cell_volume 2650.35(13)
_cod_database_code 4036368
_shelxl_version_number 2014-1
_shelx_space_group_comment
;
The symmetry employed for this shelxl refinement is uniquely defined
by the following loop, which should always be used as a source of
symmetry information in preference to the above space-group names.
They are only intended as comments.
;
_reflns_odcompleteness_completeness 99.78
_reflns_odcompleteness_iscentric 1
_reflns_odcompleteness_theta 66.97
_olex2_refinement_description
;
1. Fixed Uiso
 At 1.2 times of:
  All C(H) groups, All C(H,H) groups, All N(H) groups
 At 1.5 times of:
  All C(H,H,H) groups
2.a Ternary CH refined with riding coordinates:
 N8(H8), C14(H14), C23(H23)
2.b Secondary CH2 refined with riding coordinates:
 C29(H29A,H29B), C33(H33A,H33B)
2.c Aromatic/amide H refined with riding coordinates:
 C15(H15), C16(H16), C18(H18), C24(H24), C25(H25), C26(H26), C27(H27), C31(H31)
2.d Idealised Me refined as rotating group:
 C30(H30A,H30B,H30C), C34(H34A,H34B,H34C), C35(H35A,H35B,H35C), C36(H36A,H36B,
 H36C), C37(H37A,H37B,H37C)
;
_olex2_submission_special_instructions 'No special instructions were received'

loop_
_space_group_symop_operation_xyz
'x, y, z'
'-x+1/2, -y, z+1/2'
'x+1/2, -y+1/2, -z'
'-x, y+1/2, -z+1/2'

loop_
_atom_site_label
_atom_site_type_symbol
_atom_site_fract_x
_atom_site_fract_y
_atom_site_fract_z
_atom_site_U_iso_or_equiv
_atom_site_adp_type
_atom_site_occupancy
_atom_site_site_symmetry_order
_atom_site_calc_flag
_atom_site_refinement_flags_posn
O1 O -0.6453(3) -0.25397(15) -0.45645(11) 0.0577(6) Uani 1 1 d .
O2 O -0.9578(2) -0.58717(15) -0.39592(10) 0.0491(5) Uani 1 1 d .
O3 O -0.6308(3) -0.45622(17) -0.47209(10) 0.0608(6) Uani 1 1 d .
N4 N -0.7141(2) -0.36886(16) -0.38513(10) 0.0398(5) Uani 1 1 d .
N5 N -0.6334(3) -0.73147(17) -0.39383(13) 0.0475(6) Uani 1 1 d .
O6 O -0.9158(2) -0.74900(19) -0.36083(14) 0.0668(7) Uani 1 1 d .
O7 O -0.8672(4) -0.5630(2) -0.16738(11) 0.0757(8) Uani 1 1 d .
N8 N -0.5392(2) -0.69555(16) -0.34643(12) 0.0444(5) Uani 1 1 d .
H8 H -0.5819 -0.6982 -0.3053 0.053 Uiso 1 1 calc R
O9 O -0.7165(4) -0.19517(17) -0.36383(13) 0.0838(10) Uani 1 1 d .
O10 O -0.6172(4) -0.8006(3) -0.49084(16) 0.0961(11) Uani 1 1 d .
C11 C -0.6650(3) -0.54970(18) -0.37629(11) 0.0363(5) Uani 1 1 d .
C12 C -0.7605(3) -0.4027(2) -0.32537(12) 0.0380(5) Uani 1 1 d .
C13 C -0.7334(3) -0.50927(19) -0.31877(12) 0.0351(5) Uani 1 1 d .
C14 C -0.7311(3) -0.64755(19) -0.40720(13) 0.0388(5) Uani 1 1 d .
H14 H -0.7336 -0.6364 -0.4520 0.047 Uiso 1 1 calc R
C15 C -0.8290(3) -0.3485(2) -0.27984(14) 0.0495(7) Uani 1 1 d .
H15 H -0.8498 -0.2779 -0.2849 0.059 Uiso 1 1 calc R
C16 C -0.8666(3) -0.4008(3) -0.22624(15) 0.0535(7) Uani 1 1 d .
H16 H -0.9129 -0.3647 -0.1951 0.064 Uiso 1 1 calc R
C17 C -0.6669(3) -0.45445(19) -0.41928(12) 0.0384(5) Uani 1 1 d .
C18 C -0.3075(4) -0.3601(3) -0.30245(19) 0.0633(9) Uani 1 1 d .
H18 H -0.2766 -0.2952 -0.3162 0.076 Uiso 1 1 calc R
C19 C -0.4296(3) -0.5214(2) -0.32151(13) 0.0407(6) Uani 1 1 d .
C20 C -0.8364(3) -0.5057(3) -0.21845(14) 0.0501(7) Uani 1 1 d .
C21 C -0.8780(3) -0.6698(2) -0.38493(14) 0.0431(6) Uani 1 1 d .
C22 C -0.6931(3) -0.2628(2) -0.39957(15) 0.0494(7) Uani 1 1 d .
C23 C -0.5119(3) -0.58722(18) -0.36634(13) 0.0384(6) Uani 1 1 d .
H23 H -0.4636 -0.5883 -0.4062 0.046 Uiso 1 1 calc R
C24 C -0.3805(3) -0.4248(2) -0.34175(15) 0.0486(6) Uani 1 1 d .
H24 H -0.3972 -0.4038 -0.3822 0.058 Uiso 1 1 calc R
C25 C -0.4023(4) -0.5520(3) -0.26166(16) 0.0565(8) Uani 1 1 d .
H25 H -0.4344 -0.6163 -0.2473 0.068 Uiso 1 1 calc R
C26 C -0.7690(3) -0.5606(2) -0.26544(13) 0.0438(6) Uani 1 1 d .
H26 H -0.7485 -0.6313 -0.2607 0.053 Uiso 1 1 calc R
C27 C -0.3270(5) -0.4867(3) -0.22297(19) 0.0712(10) Uani 1 1 d .
H27 H -0.3078 -0.5080 -0.1828 0.085 Uiso 1 1 calc R
C28 C -0.5651(4) -0.7816(3) -0.4409(2) 0.0687(10) Uani 1 1 d .
C29 C -0.4210(3) -0.7689(2) -0.3520(2) 0.0644(10) Uani 1 1 d .
H29A H -0.4331 -0.8278 -0.3242 0.077 Uiso 1 1 calc R
H29B H -0.3340 -0.7340 -0.3420 0.077 Uiso 1 1 calc R
C30 C -1.0968(4) -0.5915(4) -0.3709(2) 0.0719(10) Uani 1 1 d .
H30A H -1.1470 -0.6480 -0.3898 0.108 Uiso 1 1 calc GR
H30B H -1.1439 -0.5267 -0.3792 0.108 Uiso 1 1 calc GR
H30C H -1.0921 -0.6026 -0.3271 0.108 Uiso 1 1 calc GR
C31 C -0.2804(4) -0.3913(3) -0.2430(2) 0.0704(10) Uani 1 1 d .
H31 H -0.2307 -0.3479 -0.2164 0.084 Uiso 1 1 calc R
C32 C -0.5963(5) -0.1523(3) -0.4808(2) 0.0706(10) Uani 1 1 d .
C33 C -0.4202(4) -0.8058(3) -0.4188(3) 0.0848(14) Uani 1 1 d .
H33A H -0.3511 -0.7681 -0.4428 0.102 Uiso 1 1 calc R
H33B H -0.4010 -0.8802 -0.4214 0.102 Uiso 1 1 calc R
C34 C -0.9437(6) -0.5136(4) -0.11969(18) 0.0895(14) Uani 1 1 d .
H34A H -1.0342 -0.4944 -0.1349 0.134 Uiso 1 1 calc GR
H34B H -0.8950 -0.4520 -0.1063 0.134 Uiso 1 1 calc GR
H34C H -0.9539 -0.5610 -0.0855 0.134 Uiso 1 1 calc GR
C35 C -0.7132(7) -0.0738(3) -0.4801(2) 0.0979(17) Uani 1 1 d .
H35A H -0.7919 -0.1015 -0.5021 0.147 Uiso 1 1 calc GR
H35B H -0.6828 -0.0102 -0.4996 0.147 Uiso 1 1 calc GR
H35C H -0.7396 -0.0594 -0.4382 0.147 Uiso 1 1 calc GR
C36 C -0.5562(6) -0.1827(4) -0.5463(2) 0.0948(17) Uani 1 1 d .
H36A H -0.4897 -0.2388 -0.5451 0.142 Uiso 1 1 calc GR
H36B H -0.5157 -0.1234 -0.5669 0.142 Uiso 1 1 calc GR
H36C H -0.6379 -0.2050 -0.5684 0.142 Uiso 1 1 calc GR
C37 C -0.4719(6) -0.1174(5) -0.4437(3) 0.118(2) Uani 1 1 d .
H37A H -0.5005 -0.1024 -0.4021 0.177 Uiso 1 1 calc GR
H37B H -0.4328 -0.0556 -0.4620 0.177 Uiso 1 1 calc GR
H37C H -0.4032 -0.1720 -0.4433 0.177 Uiso 1 1 calc GR

loop_
_atom_site_aniso_label
_atom_site_aniso_U_11
_atom_site_aniso_U_22
_atom_site_aniso_U_33
_atom_site_aniso_U_23
_atom_site_aniso_U_13
_atom_site_aniso_U_12
O1 0.0815(15) 0.0351(10) 0.0564(13) 0.0086(9) 0.0157(11) -0.0065(10)
O2 0.0399(9) 0.0441(10) 0.0633(12) 0.0058(9) -0.0012(9) -0.0002(8)
O3 0.0993(18) 0.0449(11) 0.0382(11) 0.0018(9) 0.0164(11) 0.0014(12)
N4 0.0479(11) 0.0301(10) 0.0413(11) 0.0022(8) 0.0036(9) -0.0003(8)
N5 0.0464(11) 0.0314(10) 0.0648(15) -0.0067(11) 0.0049(11) -0.0033(9)
O6 0.0538(12) 0.0541(12) 0.0924(19) 0.0286(13) 0.0030(12) -0.0083(11)
O7 0.101(2) 0.0811(16) 0.0451(13) 0.0146(12) 0.0243(13) 0.0117(15)
N8 0.0408(11) 0.0312(10) 0.0611(14) 0.0016(10) 0.0023(10) 0.0008(9)
O9 0.148(3) 0.0339(10) 0.0694(15) -0.0049(11) 0.0313(18) -0.0074(14)
O10 0.097(2) 0.093(2) 0.099(2) -0.057(2) 0.0052(19) 0.0025(18)
C11 0.0403(12) 0.0298(11) 0.0387(13) 0.0001(10) 0.0041(10) 0.0000(9)
C12 0.0404(12) 0.0336(11) 0.0401(13) -0.0007(10) 0.0015(10) 0.0014(10)
C13 0.0351(10) 0.0325(11) 0.0376(12) 0.0012(10) 0.0005(10) -0.0005(9)
C14 0.0428(12) 0.0329(11) 0.0409(13) -0.0014(10) 0.0020(10) -0.0019(10)
C15 0.0565(15) 0.0399(14) 0.0521(17) -0.0050(12) 0.0079(13) 0.0059(12)
C16 0.0569(16) 0.0579(16) 0.0456(16) -0.0099(13) 0.0130(13) 0.0036(14)
C17 0.0471(13) 0.0338(12) 0.0343(13) 0.0020(9) 0.0021(10) -0.0029(10)
C18 0.0615(18) 0.0455(15) 0.083(2) -0.0110(16) 0.0023(18) -0.0108(15)
C19 0.0356(11) 0.0380(12) 0.0486(14) -0.0035(11) 0.0024(11) 0.0023(10)
C20 0.0521(15) 0.0585(17) 0.0398(14) 0.0027(13) 0.0058(12) 0.0000(13)
C21 0.0440(12) 0.0373(12) 0.0480(15) 0.0021(11) -0.0013(11) -0.0045(11)
C22 0.0609(16) 0.0332(13) 0.0540(17) 0.0042(12) 0.0047(14) -0.0023(12)
C23 0.0393(12) 0.0309(11) 0.0451(13) 0.0003(10) 0.0074(10) 0.0000(9)
C24 0.0487(14) 0.0429(14) 0.0543(16) -0.0043(12) 0.0034(12) -0.0062(12)
C25 0.0570(17) 0.0514(16) 0.0613(19) 0.0030(15) -0.0077(14) -0.0027(14)
C26 0.0493(13) 0.0420(13) 0.0403(14) 0.0038(12) 0.0052(11) 0.0028(12)
C27 0.079(2) 0.076(2) 0.059(2) -0.0043(17) -0.0154(19) -0.001(2)
C28 0.0651(19) 0.0486(17) 0.092(3) -0.0312(18) 0.012(2) -0.0011(15)
C29 0.0457(15) 0.0382(14) 0.109(3) 0.0040(17) 0.0015(17) 0.0068(13)
C30 0.0459(17) 0.083(2) 0.087(3) 0.006(2) 0.0066(17) 0.0101(17)
C31 0.069(2) 0.064(2) 0.078(2) -0.0233(18) -0.0170(19) -0.0059(17)
C32 0.092(2) 0.0377(15) 0.082(3) 0.0143(16) 0.028(2) -0.0061(16)
C33 0.063(2) 0.0550(19) 0.137(4) -0.037(2) 0.015(2) 0.0124(17)
C34 0.112(4) 0.108(3) 0.049(2) 0.011(2) 0.032(2) 0.007(3)
C35 0.141(5) 0.058(2) 0.094(3) 0.033(2) 0.038(3) 0.028(3)
C36 0.128(4) 0.063(2) 0.094(3) 0.028(2) 0.052(3) 0.008(3)
C37 0.105(4) 0.093(3) 0.157(6) -0.001(4) 0.020(4) -0.046(3)

loop_
_atom_type_symbol
_atom_type_description
_atom_type_scat_dispersion_real
_atom_type_scat_dispersion_imag
_atom_type_scat_source
C C 0.0181 0.0091 'International Tables Vol C Tables 4.2.6.8 and 6.1.1.4'
H H 0.0000 0.0000 'International Tables Vol C Tables 4.2.6.8 and 6.1.1.4'
N N 0.0311 0.0180 'International Tables Vol C Tables 4.2.6.8 and 6.1.1.4'
O O 0.0492 0.0322 'International Tables Vol C Tables 4.2.6.8 and 6.1.1.4'

loop_
_geom_angle_atom_site_label_1
_geom_angle_atom_site_label_2
_geom_angle_atom_site_label_3
_geom_angle
C22 O1 C32 121.3(3)
C21 O2 C30 115.9(3)
C17 N4 C12 109.98(19)
C17 N4 C22 126.3(2)
C22 N4 C12 122.4(2)
N8 N5 C14 108.1(2)
C28 N5 N8 112.2(3)
C28 N5 C14 120.3(3)
C20 O7 C34 117.8(3)
N5 N8 H8 111.9
N5 N8 C23 101.7(2)
N5 N8 C29 102.8(2)
C23 N8 H8 111.9
C23 N8 C29 115.9(2)
C29 N8 H8 111.9
C13 C11 C14 117.2(2)
C13 C11 C17 103.1(2)
C13 C11 C23 113.8(2)
C14 C11 C23 101.31(19)
C17 C11 C14 111.9(2)
C17 C11 C23 109.8(2)
C13 C12 N4 109.2(2)
C15 C12 N4 130.1(2)
C15 C12 C13 120.6(3)
C12 C13 C11 109.5(2)
C26 C13 C11 130.1(2)
C26 C13 C12 120.5(2)
N5 C14 C11 104.2(2)
N5 C14 H14 108.6
N5 C14 C21 113.4(2)
C11 C14 H14 108.6
C21 C14 C11 113.1(2)
C21 C14 H14 108.6
C12 C15 H15 120.6
C12 C15 C16 118.9(3)
C16 C15 H15 120.6
C15 C16 H16 119.5
C20 C16 C15 121.0(3)
C20 C16 H16 119.5
O3 C17 N4 128.0(2)
O3 C17 C11 124.3(2)
N4 C17 C11 107.7(2)
C24 C18 H18 120.0
C31 C18 H18 120.0
C31 C18 C24 120.1(3)
C24 C19 C23 118.0(3)
C25 C19 C23 123.1(3)
C25 C19 C24 118.9(3)
O7 C20 C16 125.2(3)
O7 C20 C26 115.1(3)
C16 C20 C26 119.7(3)
O2 C21 C14 109.3(2)
O6 C21 O2 125.3(3)
O6 C21 C14 125.4(3)
O1 C22 N4 109.9(2)
O9 C22 O1 127.9(3)
O9 C22 N4 122.2(3)
N8 C23 C11 99.33(19)
N8 C23 C19 115.4(2)
N8 C23 H23 109.1
C11 C23 H23 109.1
C19 C23 C11 114.3(2)
C19 C23 H23 109.1
C18 C24 C19 120.7(3)
C18 C24 H24 119.7
C19 C24 H24 119.7
C19 C25 H25 120.1
C19 C25 C27 119.7(3)
C27 C25 H25 120.1
C13 C26 C20 119.3(3)
C13 C26 H26 120.3
C20 C26 H26 120.3
C25 C27 H27 119.5
C31 C27 C25 121.0(4)
C31 C27 H27 119.5
N5 C28 C33 107.6(4)
O10 C28 N5 123.9(4)
O10 C28 C33 128.5(4)
N8 C29 H29A 110.5
N8 C29 H29B 110.5
N8 C29 C33 106.1(3)
H29A C29 H29B 108.7
C33 C29 H29A 110.5
C33 C29 H29B 110.5
O2 C30 H30A 109.5
O2 C30 H30B 109.5
O2 C30 H30C 109.5
H30A C30 H30B 109.5
H30A C30 H30C 109.5
H30B C30 H30C 109.5
C18 C31 H31 120.2
C27 C31 C18 119.6(3)
C27 C31 H31 120.2
O1 C32 C35 110.2(3)
O1 C32 C36 100.9(3)
O1 C32 C37 108.7(4)
C35 C32 C36 111.6(4)
C35 C32 C37 112.8(4)
C37 C32 C36 111.9(4)
C28 C33 C29 103.6(3)
C28 C33 H33A 111.0
C28 C33 H33B 111.0
C29 C33 H33A 111.0
C29 C33 H33B 111.0
H33A C33 H33B 109.0
O7 C34 H34A 109.5
O7 C34 H34B 109.5
O7 C34 H34C 109.5
H34A C34 H34B 109.5
H34A C34 H34C 109.5
H34B C34 H34C 109.5
C32 C35 H35A 109.5
C32 C35 H35B 109.5
C32 C35 H35C 109.5
H35A C35 H35B 109.5
H35A C35 H35C 109.5
H35B C35 H35C 109.5
C32 C36 H36A 109.5
C32 C36 H36B 109.5
C32 C36 H36C 109.5
H36A C36 H36B 109.5
H36A C36 H36C 109.5
H36B C36 H36C 109.5
C32 C37 H37A 109.5
C32 C37 H37B 109.5
C32 C37 H37C 109.5
H37A C37 H37B 109.5
H37A C37 H37C 109.5
H37B C37 H37C 109.5

loop_
_geom_bond_atom_site_label_1
_geom_bond_atom_site_label_2
_geom_bond_distance
O1 C22 1.318(4)
O1 C32 1.478(4)
O2 C21 1.325(3)
O2 C30 1.439(4)
O3 C17 1.194(3)
N4 C12 1.435(3)
N4 C17 1.395(3)
N4 C22 1.404(3)
N5 N8 1.442(4)
N5 C14 1.453(3)
N5 C28 1.369(4)
O6 C21 1.194(4)
O7 C20 1.358(4)
O7 C34 1.415(5)
N8 H8 0.9800
N8 C23 1.473(3)
N8 C29 1.475(4)
O9 C22 1.181(4)
O10 C28 1.216(5)
C11 C13 1.498(3)
C11 C14 1.553(3)
C11 C17 1.532(3)
C11 C23 1.559(4)
C12 C13 1.393(3)
C12 C15 1.372(4)
C13 C26 1.370(4)
C14 H14 0.9800
C14 C21 1.516(4)
C15 H15 0.9300
C15 C16 1.386(4)
C16 H16 0.9300
C16 C20 1.382(5)
C18 H18 0.9300
C18 C24 1.377(5)
C18 C31 1.373(6)
C19 C23 1.507(4)
C19 C24 1.391(4)
C19 C25 1.378(4)
C20 C26 1.393(4)
C23 H23 0.9800
C24 H24 0.9300
C25 H25 0.9300
C25 C27 1.385(5)
C26 H26 0.9300
C27 H27 0.9300
C27 C31 1.368(6)
C28 C33 1.501(6)
C29 H29A 0.9700
C29 H29B 0.9700
C29 C33 1.520(7)
C30 H30A 0.9600
C30 H30B 0.9600
C30 H30C 0.9600
C31 H31 0.9300
C32 C35 1.505(6)
C32 C36 1.519(6)
C32 C37 1.506(8)
C33 H33A 0.9700
C33 H33B 0.9700
C34 H34A 0.9600
C34 H34B 0.9600
C34 H34C 0.9600
C35 H35A 0.9600
C35 H35B 0.9600
C35 H35C 0.9600
C36 H36A 0.9600
C36 H36B 0.9600
C36 H36C 0.9600
C37 H37A 0.9600
C37 H37B 0.9600
C37 H37C 0.9600

loop_
_geom_torsion_atom_site_label_1
_geom_torsion_atom_site_label_2
_geom_torsion_atom_site_label_3
_geom_torsion_atom_site_label_4
_geom_torsion
N4 C12 C13 C11 0.2(3)
N4 C12 C13 C26 -179.7(2)
N4 C12 C15 C16 178.0(3)
N5 N8 C23 C11 49.9(2)
N5 N8 C23 C19 172.5(2)
N5 N8 C29 C33 27.2(3)
N5 C14 C21 O2 176.6(2)
N5 C14 C21 O6 -2.9(4)
N5 C28 C33 C29 3.7(4)
O7 C20 C26 C13 -179.8(3)
N8 N5 C14 C11 13.9(3)
N8 N5 C14 C21 -109.6(3)
N8 N5 C28 O10 -165.3(4)
N8 N5 C28 C33 14.3(4)
N8 C29 C33 C28 -19.4(4)
O10 C28 C33 C29 -176.7(4)
C11 C13 C26 C20 -178.1(3)
C11 C14 C21 O2 58.1(3)
C11 C14 C21 O6 -121.3(3)
C12 N4 C17 O3 173.9(3)
C12 N4 C17 C11 -7.4(3)
C12 N4 C22 O1 177.5(2)
C12 N4 C22 O9 -2.3(5)
C12 C13 C26 C20 1.8(4)
C12 C15 C16 C20 -0.2(5)
C13 C11 C14 N5 -107.5(2)
C13 C11 C14 C21 16.2(3)
C13 C11 C17 O3 -174.1(3)
C13 C11 C17 N4 7.1(3)
C13 C11 C23 N8 86.1(2)
C13 C11 C23 C19 -37.4(3)
C13 C12 C15 C16 2.2(4)
C14 N5 N8 C23 -41.2(3)
C14 N5 N8 C29 -161.5(2)
C14 N5 C28 O10 -36.3(5)
C14 N5 C28 C33 143.3(3)
C14 C11 C13 C12 -127.8(2)
C14 C11 C13 C26 52.1(4)
C14 C11 C17 O3 -47.3(4)
C14 C11 C17 N4 133.9(2)
C14 C11 C23 N8 -40.6(2)
C14 C11 C23 C19 -164.0(2)
C15 C12 C13 C11 176.9(2)
C15 C12 C13 C26 -3.0(4)
C15 C16 C20 O7 179.0(3)
C15 C16 C20 C26 -1.0(5)
C16 C20 C26 C13 0.2(4)
C17 N4 C12 C13 4.6(3)
C17 N4 C12 C15 -171.6(3)
C17 N4 C22 O1 12.1(4)
C17 N4 C22 O9 -167.7(4)
C17 C11 C13 C12 -4.4(3)
C17 C11 C13 C26 175.4(3)
C17 C11 C14 N5 133.8(2)
C17 C11 C14 C21 -102.5(3)
C17 C11 C23 N8 -159.1(2)
C17 C11 C23 C19 77.5(3)
C19 C25 C27 C31 0.8(6)
C22 O1 C32 C35 -60.9(5)
C22 O1 C32 C36 -179.0(4)
C22 O1 C32 C37 63.2(5)
C22 N4 C12 C13 -162.9(3)
C22 N4 C12 C15 20.9(4)
C22 N4 C17 O3 -19.2(5)
C22 N4 C17 C11 159.5(3)
C23 N8 C29 C33 -82.7(3)
C23 C11 C13 C12 114.4(2)
C23 C11 C13 C26 -65.8(3)
C23 C11 C14 N5 16.9(3)
C23 C11 C14 C21 140.6(2)
C23 C11 C17 O3 64.4(4)
C23 C11 C17 N4 -114.4(2)
C23 C19 C24 C18 178.4(3)
C23 C19 C25 C27 -179.3(3)
C24 C18 C31 C27 -0.4(6)
C24 C19 C23 N8 169.4(2)
C24 C19 C23 C11 -76.3(3)
C24 C19 C25 C27 -0.1(5)
C25 C19 C23 N8 -11.3(4)
C25 C19 C23 C11 102.9(3)
C25 C19 C24 C18 -0.9(4)
C25 C27 C31 C18 -0.6(6)
C28 N5 N8 C23 93.8(3)
C28 N5 N8 C29 -26.4(3)
C28 N5 C14 C11 -116.9(3)
C28 N5 C14 C21 119.7(3)
C29 N8 C23 C11 160.4(3)
C29 N8 C23 C19 -77.0(3)
C30 O2 C21 O6 6.4(5)
C30 O2 C21 C14 -173.1(3)
C31 C18 C24 C19 1.1(5)
C32 O1 C22 N4 -171.8(3)
C32 O1 C22 O9 8.1(6)
C34 O7 C20 C16 4.1(6)
C34 O7 C20 C26 -175.9(4)
